data_7151900
loop_
_publ_author_name
'Zhang, Mei'
'Zhang, Yangming'
'Lu, Wei'
'Nan, Fa-Jun'

_publ_section_title
;
 Synthesis and revision of stereochemistry of rubescensin S
;
_journal_issue 12
_journal_name_full 'Organic &amp; Biomolecular Chemistry'
_journal_page_first 4436
_journal_paper_doi 10.1039/c1ob05611e
_journal_volume 9
_journal_year 2011
_chemical_absolute_configuration ad
_chemical_formula_sum 'C22 H32 O8'
_chemical_formula_weight 424.48
_chemical_name_systematic
;
?
;
_space_group_IT_number 5
_symmetry_cell_setting monoclinic
_symmetry_space_group_name_Hall 'C 2y'
_symmetry_space_group_name_H-M 'C 1 2 1'
_atom_sites_solution_hydrogens geom
_atom_sites_solution_primary direct
_atom_sites_solution_secondary difmap
_audit_creation_method SHELXL-97
_cell_angle_alpha 90.00
_cell_angle_beta 117.723(3)
_cell_angle_gamma 90.00
_cell_formula_units_Z 4
_cell_length_a 26.995(5)
_cell_length_b 6.0828(12)
_cell_length_c 14.322(3)
_cell_measurement_reflns_used 2195
_cell_measurement_temperature 293(2)
_cell_measurement_theta_max 55.282
_cell_measurement_theta_min 5.670
_cell_volume 2081.8(7)
_computing_cell_refinement 'Bruker SMART'
_computing_data_collection 'Bruker SMART'
_computing_data_reduction 'Bruker SHELXTL'
_computing_molecular_graphics 'Bruker SHELXTL'
_computing_publication_material 'Bruker SHELXTL'
_computing_structure_refinement 'SHELXL-97 (Sheldrick, 1997)'
_computing_structure_solution 'SHELXS-97 (Sheldrick, 1990)'
_diffrn_ambient_temperature 293(2)
_diffrn_measured_fraction_theta_full 0.996
_diffrn_measured_fraction_theta_max 0.996
_diffrn_measurement_device_type 'CCD area detector'
_diffrn_measurement_method 'phi and omega scans'
_diffrn_radiation_monochromator graphite
_diffrn_radiation_source 'fine-focus sealed tube'
_diffrn_radiation_type MoK\a
_diffrn_radiation_wavelength 0.71073
_diffrn_reflns_av_R_equivalents 0.0598
_diffrn_reflns_av_sigmaI/netI 0.0507
_diffrn_reflns_limit_h_max 33
_diffrn_reflns_limit_h_min -17
_diffrn_reflns_limit_k_max 7
_diffrn_reflns_limit_k_min -7
_diffrn_reflns_limit_l_max 16
_diffrn_reflns_limit_l_min -17
_diffrn_reflns_number 5755
_diffrn_reflns_theta_full 26.00
_diffrn_reflns_theta_max 26.00
_diffrn_reflns_theta_min 2.83
_exptl_absorpt_coefficient_mu 0.102
_exptl_absorpt_correction_T_max 1.00000
_exptl_absorpt_correction_T_min 0.49179
_exptl_absorpt_correction_type empirical
_exptl_absorpt_process_details sadabs
_exptl_crystal_colour yellow
_exptl_crystal_density_diffrn 1.354
_exptl_crystal_density_method 'not measured'
_exptl_crystal_description prismatic
_exptl_crystal_F_000 912
_exptl_crystal_size_max 0.315
_exptl_crystal_size_mid 0.238
_exptl_crystal_size_min 0.104
_refine_diff_density_max 0.439
_refine_diff_density_min -0.308
_refine_diff_density_rms 0.061
_refine_ls_abs_structure_details 'Flack H D (1983), Acta Cryst. A39, 876-881'
_refine_ls_abs_structure_Flack 10(10)
_refine_ls_extinction_method none
_refine_ls_goodness_of_fit_ref 0.999
_refine_ls_hydrogen_treatment constr
_refine_ls_matrix_type full
_refine_ls_number_parameters 279
_refine_ls_number_reflns 2244
_refine_ls_number_restraints 1
_refine_ls_restrained_S_all 0.999
_refine_ls_R_factor_all 0.0670
_refine_ls_R_factor_gt 0.0610
_refine_ls_shift/su_max 0.001
_refine_ls_shift/su_mean 0.000
_refine_ls_structure_factor_coef Fsqd
_refine_ls_weighting_details 'calc w=1/[\s^2^(Fo^2^)+(0.1176P)^2^+0.0000P] where P=(Fo^2^+2Fc^2^)/3'
_refine_ls_weighting_scheme calc
_refine_ls_wR_factor_gt 0.1594
_refine_ls_wR_factor_ref 0.1647
_reflns_number_gt 1906
_reflns_number_total 2244
_reflns_threshold_expression >2sigma(I)
_cod_data_source_file c1ob05611e.txt
_cod_data_source_block cd29614
_cod_depositor_comments
;
The following automatic conversions were performed:
'_symmetry_cell_setting' value 'Monoclinic' changed to 'monoclinic'
according to '/home/saulius/struct/CIF-dictionaries/cif_core.dic'
dictionary named 'cif_core.dic' version 2.4.1 from 2010-06-29.

Automatic conversion script
Id: cif_fix_enum 1555 2011-01-17 13:19:09Z saulius 
;
_cod_original_sg_symbol_H-M C2
_cod_database_code 7151900

loop_
_symmetry_equiv_pos_as_xyz
'x, y, z'
'-x, y, -z'
'x+1/2, y+1/2, z'
'-x+1/2, y+1/2, -z'

loop_
_atom_site_label
_atom_site_type_symbol
_atom_site_fract_x
_atom_site_fract_y
_atom_site_fract_z
_atom_site_U_iso_or_equiv
_atom_site_adp_type
_atom_site_occupancy
_atom_site_symmetry_multiplicity
_atom_site_calc_flag
_atom_site_refinement_flags
_atom_site_disorder_assembly
_atom_site_disorder_group
O1 O 0.14197(13) -0.1190(7) 0.3356(2) 0.0560(9) Uani 1 1 d . . .
H1 H 0.1245 -0.0034 0.3244 0.084 Uiso 1 1 calc R . .
O2 O 0.24617(11) -0.0206(5) 0.04148(18) 0.0421(7) Uani 1 1 d . . .
H2 H 0.2766 -0.0532 0.0906 0.063 Uiso 1 1 calc R . .
O3 O 0.20453(10) 0.3446(4) 0.19401(18) 0.0357(6) Uani 1 1 d . . .
O4 O 0.27795(11) 0.3826(5) 0.16027(18) 0.0401(7) Uani 1 1 d . . .
H4 H 0.2642 0.4091 0.0970 0.060 Uiso 1 1 calc R . .
O5 O 0.34534(15) 0.4171(6) 0.3647(2) 0.0617(9) Uani 1 1 d . . .
H5 H 0.3305 0.4575 0.3030 0.093 Uiso 1 1 calc R . .
O6 O 0.34051(11) -0.1089(6) 0.2181(2) 0.0499(8) Uani 1 1 d . . .
O7 O 0.42597(13) -0.0782(11) 0.4330(2) 0.0943(17) Uani 1 1 d . . .
O8 O 0.0626(2) 0.2174(12) 0.2875(4) 0.124(2) Uani 1 1 d . . .
C1 C 0.14451(16) -0.1860(7) 0.2423(3) 0.0404(9) Uani 1 1 d . . .
H1A H 0.1616 -0.3324 0.2568 0.048 Uiso 1 1 calc R . .
C2 C 0.08652(17) -0.2126(9) 0.1524(3) 0.0499(11) Uani 1 1 d . . .
H2A H 0.0665 -0.0747 0.1412 0.060 Uiso 1 1 calc R . .
H2B H 0.0667 -0.3228 0.1710 0.060 Uiso 1 1 calc R . .
C3 C 0.08684(18) -0.2803(8) 0.0506(4) 0.0499(11) Uani 1 1 d . . .
H3A H 0.0486 -0.2971 -0.0045 0.060 Uiso 1 1 calc R . .
H3B H 0.1054 -0.4215 0.0607 0.060 Uiso 1 1 calc R . .
C4 C 0.11668(15) -0.1120(7) 0.0156(3) 0.0406(9) Uani 1 1 d . . .
C5 C 0.17709(13) -0.0822(6) 0.1066(2) 0.0301(7) Uani 1 1 d . . .
H5A H 0.1951 -0.2252 0.1128 0.036 Uiso 1 1 calc R . .
C6 C 0.21237(14) 0.0796(6) 0.0815(2) 0.0309(8) Uani 1 1 d . . .
H6 H 0.1861 0.1763 0.0257 0.037 Uiso 1 1 calc R . .
C7 C 0.24604(14) 0.2262(6) 0.1775(2) 0.0296(7) Uani 1 1 d . . .
C8 C 0.28327(14) 0.1002(6) 0.2799(2) 0.0289(7) Uani 1 1 d . . .
C9 C 0.24615(14) -0.0793(7) 0.2980(2) 0.0306(7) Uani 1 1 d . . .
H9 H 0.2561 -0.2226 0.2802 0.037 Uiso 1 1 calc R . .
C10 C 0.18363(15) -0.0351(6) 0.2189(3) 0.0314(8) Uani 1 1 d . . .
C11 C 0.25896(16) -0.0882(8) 0.4142(2) 0.0435(9) Uani 1 1 d . . .
H11A H 0.2429 -0.2212 0.4262 0.052 Uiso 1 1 calc R . .
H11B H 0.2414 0.0363 0.4293 0.052 Uiso 1 1 calc R . .
C12 C 0.32234(17) -0.0846(9) 0.4905(3) 0.0509(11) Uani 1 1 d . . .
H12A H 0.3281 -0.0611 0.5619 0.061 Uiso 1 1 calc R . .
H12B H 0.3384 -0.2261 0.4885 0.061 Uiso 1 1 calc R . .
C13 C 0.35244(16) 0.0967(9) 0.4619(3) 0.0477(10) Uani 1 1 d . . .
H13 H 0.3795 0.1758 0.5245 0.057 Uiso 1 1 calc R . .
C14 C 0.31181(17) 0.2532(7) 0.3781(3) 0.0405(9) Uani 1 1 d . . .
H14 H 0.2847 0.3163 0.3982 0.049 Uiso 1 1 calc R . .
C15 C 0.33409(14) -0.0137(7) 0.2856(3) 0.0370(9) Uani 1 1 d . . .
C16 C 0.37975(17) -0.0066(10) 0.4030(3) 0.0542(12) Uani 1 1 d . . .
C18 C 0.12136(19) -0.2059(10) -0.0798(3) 0.0595(13) Uani 1 1 d . . .
H18A H 0.0846 -0.2303 -0.1369 0.089 Uiso 1 1 calc R . .
H18B H 0.1414 -0.3426 -0.0604 0.089 Uiso 1 1 calc R . .
H18C H 0.1410 -0.1034 -0.1016 0.089 Uiso 1 1 calc R . .
C19 C 0.08209(18) 0.0983(9) -0.0207(3) 0.0543(11) Uani 1 1 d . . .
H19A H 0.0466 0.0664 -0.0801 0.081 Uiso 1 1 calc R . .
H19B H 0.1017 0.2049 -0.0406 0.081 Uiso 1 1 calc R . .
H19C H 0.0762 0.1560 0.0358 0.081 Uiso 1 1 calc R . .
C20 C 0.17280(16) 0.2086(6) 0.2286(3) 0.0351(8) Uani 1 1 d . . .
H20A H 0.1332 0.2396 0.1863 0.042 Uiso 1 1 calc R . .
H20B H 0.1830 0.2424 0.3015 0.042 Uiso 1 1 calc R . .
C21 C 0.0255(2) 0.2331(14) 0.3117(4) 0.082(2) Uani 1 1 d . . .
C22 C -0.0060(3) 0.4328(15) 0.2909(5) 0.095(2) Uani 1 1 d . . .
H22A H -0.0032 0.4900 0.3556 0.142 Uiso 1 1 calc R . .
H22B H -0.0446 0.4037 0.2427 0.142 Uiso 1 1 calc R . .
H22C H 0.0086 0.5385 0.2603 0.142 Uiso 1 1 calc R . .
C23 C 0.0134(4) 0.0550(14) 0.3624(7) 0.121(3) Uani 1 1 d . . .
H23A H 0.0246 -0.0806 0.3436 0.182 Uiso 1 1 calc R . .
H23B H -0.0261 0.0511 0.3404 0.182 Uiso 1 1 calc R . .
H23C H 0.0335 0.0746 0.4375 0.182 Uiso 1 1 calc R . .

loop_
_atom_site_aniso_label
_atom_site_aniso_U_11
_atom_site_aniso_U_22
_atom_site_aniso_U_33
_atom_site_aniso_U_23
_atom_site_aniso_U_13
_atom_site_aniso_U_12
O1 0.061(2) 0.073(2) 0.0524(16) 0.0121(17) 0.0418(16) 0.0092(18)
O2 0.0394(13) 0.0656(19) 0.0249(11) -0.0138(13) 0.0180(11) -0.0062(14)
O3 0.0448(14) 0.0310(13) 0.0367(12) 0.0035(11) 0.0236(12) 0.0070(11)
O4 0.0462(15) 0.0479(17) 0.0252(11) 0.0032(12) 0.0157(11) -0.0107(13)
O5 0.073(2) 0.062(2) 0.0357(14) -0.0078(15) 0.0130(15) -0.0266(18)
O6 0.0421(15) 0.071(2) 0.0375(13) -0.0054(15) 0.0190(12) 0.0117(15)
O7 0.0394(17) 0.180(5) 0.0454(16) 0.015(3) 0.0046(14) 0.034(3)
O8 0.101(4) 0.161(6) 0.116(4) -0.009(4) 0.056(3) 0.053(4)
C1 0.047(2) 0.038(2) 0.047(2) 0.0061(18) 0.0314(19) 0.0075(17)
C2 0.040(2) 0.057(3) 0.061(3) 0.005(2) 0.031(2) -0.0051(19)
C3 0.039(2) 0.051(3) 0.058(2) -0.009(2) 0.020(2) -0.0066(19)
C4 0.0323(18) 0.049(2) 0.0371(18) -0.0065(19) 0.0131(16) -0.0036(18)
C5 0.0291(16) 0.0348(18) 0.0253(14) -0.0021(15) 0.0117(13) 0.0040(15)
C6 0.0316(18) 0.041(2) 0.0163(13) -0.0011(14) 0.0082(13) 0.0014(15)
C7 0.0341(18) 0.0320(18) 0.0227(15) 0.0020(14) 0.0133(14) 0.0023(15)
C8 0.0326(17) 0.0348(18) 0.0175(13) -0.0007(14) 0.0100(13) 0.0025(14)
C9 0.0381(18) 0.0316(17) 0.0253(15) 0.0023(14) 0.0175(14) 0.0049(15)
C10 0.0333(18) 0.038(2) 0.0272(15) 0.0007(14) 0.0174(15) 0.0027(15)
C11 0.051(2) 0.056(2) 0.0255(15) 0.0091(18) 0.0189(16) 0.002(2)
C12 0.054(2) 0.067(3) 0.0264(16) 0.008(2) 0.0144(17) 0.006(2)
C13 0.043(2) 0.067(3) 0.0188(15) -0.0008(18) 0.0018(16) -0.005(2)
C14 0.047(2) 0.046(2) 0.0234(15) -0.0046(16) 0.0126(16) -0.0020(19)
C15 0.0298(17) 0.050(2) 0.0297(17) 0.0047(17) 0.0125(15) 0.0031(17)
C16 0.033(2) 0.086(3) 0.0323(19) 0.010(2) 0.0053(17) 0.002(2)
C18 0.046(2) 0.083(4) 0.039(2) -0.024(2) 0.0106(19) -0.019(2)
C19 0.038(2) 0.064(3) 0.048(2) 0.008(2) 0.0089(19) 0.002(2)
C20 0.042(2) 0.037(2) 0.0320(17) 0.0009(15) 0.0215(16) 0.0058(16)
C21 0.062(3) 0.117(6) 0.048(3) -0.025(3) 0.010(3) 0.030(4)
C22 0.079(4) 0.123(6) 0.087(4) 0.009(5) 0.043(4) 0.030(4)
C23 0.133(7) 0.080(5) 0.130(7) -0.012(5) 0.044(6) 0.003(5)

loop_
_atom_type_symbol
_atom_type_description
_atom_type_scat_dispersion_real
_atom_type_scat_dispersion_imag
_atom_type_scat_source
C C 0.0033 0.0000 'International Tables Vol C Tables 4.2.6.8 and 6.1.1.4'
H H 0.0000 0.0000 'International Tables Vol C Tables 4.2.6.8 and 6.1.1.4'
O O 0.0106 0.0000 'International Tables Vol C Tables 4.2.6.8 and 6.1.1.4'

loop_
_geom_angle_atom_site_label_1
_geom_angle_atom_site_label_2
_geom_angle_atom_site_label_3
_geom_angle
_geom_angle_site_symmetry_1
_geom_angle_site_symmetry_3
_geom_angle_publ_flag
C1 O1 H1 109.5 . . ?
C6 O2 H2 109.5 . . ?
C20 O3 C7 113.8(3) . . ?
C7 O4 H4 109.5 . . ?
C14 O5 H5 109.5 . . ?
C21 O8 H1 132.6 . . ?
O1 C1 C2 110.4(3) . . ?
O1 C1 C10 111.6(3) . . ?
C2 C1 C10 114.9(3) . . ?
O1 C1 H1A 106.5 . . ?
C2 C1 H1A 106.5 . . ?
C10 C1 H1A 106.5 . . ?
C1 C2 C3 112.5(3) . . ?
C1 C2 H2A 109.1 . . ?
C3 C2 H2A 109.1 . . ?
C1 C2 H2B 109.1 . . ?
C3 C2 H2B 109.1 . . ?
H2A C2 H2B 107.8 . . ?
C2 C3 C4 111.9(4) . . ?
C2 C3 H3A 109.2 . . ?
C4 C3 H3A 109.2 . . ?
C2 C3 H3B 109.2 . . ?
C4 C3 H3B 109.2 . . ?
H3A C3 H3B 107.9 . . ?
C3 C4 C19 110.0(3) . . ?
C3 C4 C18 108.4(4) . . ?
C19 C4 C18 107.4(4) . . ?
C3 C4 C5 108.2(3) . . ?
C19 C4 C5 115.2(3) . . ?
C18 C4 C5 107.4(3) . . ?
C6 C5 C4 113.9(3) . . ?
C6 C5 C10 109.9(3) . . ?
C4 C5 C10 117.2(3) . . ?
C6 C5 H5A 104.8 . . ?
C4 C5 H5A 104.8 . . ?
C10 C5 H5A 104.8 . . ?
O2 C6 C5 114.0(3) . . ?
O2 C6 C7 112.8(3) . . ?
C5 C6 C7 109.8(2) . . ?
O2 C6 H6 106.6 . . ?
C5 C6 H6 106.6 . . ?
C7 C6 H6 106.6 . . ?
O4 C7 O3 106.4(3) . . ?
O4 C7 C6 113.5(2) . . ?
O3 C7 C6 104.8(3) . . ?
O4 C7 C8 109.1(3) . . ?
O3 C7 C8 107.8(2) . . ?
C6 C7 C8 114.6(3) . . ?
C15 C8 C7 117.0(2) . . ?
C15 C8 C14 99.8(3) . . ?
C7 C8 C14 113.0(3) . . ?
C15 C8 C9 107.7(3) . . ?
C7 C8 C9 108.4(3) . . ?
C14 C8 C9 110.5(2) . . ?
C11 C9 C10 114.6(3) . . ?
C11 C9 C8 111.2(3) . . ?
C10 C9 C8 108.5(3) . . ?
C11 C9 H9 107.5 . . ?
C10 C9 H9 107.5 . . ?
C8 C9 H9 107.5 . . ?
C20 C10 C1 112.1(3) . . ?
C20 C10 C9 106.8(3) . . ?
C1 C10 C9 111.0(3) . . ?
C20 C10 C5 109.7(3) . . ?
C1 C10 C5 110.6(3) . . ?
C9 C10 C5 106.4(3) . . ?
C9 C11 C12 112.5(3) . . ?
C9 C11 H11A 109.1 . . ?
C12 C11 H11A 109.1 . . ?
C9 C11 H11B 109.1 . . ?
C12 C11 H11B 109.1 . . ?
H11A C11 H11B 107.8 . . ?
C13 C12 C11 111.8(3) . . ?
C13 C12 H12A 109.3 . . ?
C11 C12 H12A 109.3 . . ?
C13 C12 H12B 109.3 . . ?
C11 C12 H12B 109.3 . . ?
H12A C12 H12B 107.9 . . ?
C16 C13 C14 100.5(3) . . ?
C16 C13 C12 108.1(4) . . ?
C14 C13 C12 112.5(3) . . ?
C16 C13 H13 111.7 . . ?
C14 C13 H13 111.7 . . ?
C12 C13 H13 111.7 . . ?
O5 C14 C13 106.0(3) . . ?
O5 C14 C8 112.1(3) . . ?
C13 C14 C8 102.1(3) . . ?
O5 C14 H14 112.0 . . ?
C13 C14 H14 112.0 . . ?
C8 C14 H14 112.0 . . ?
O6 C15 C8 130.2(3) . . ?
O6 C15 C16 122.8(3) . . ?
C8 C15 C16 106.8(3) . . ?
O7 C16 C13 131.1(4) . . ?
O7 C16 C15 123.2(4) . . ?
C13 C16 C15 105.7(3) . . ?
C4 C18 H18A 109.5 . . ?
C4 C18 H18B 109.5 . . ?
H18A C18 H18B 109.5 . . ?
C4 C18 H18C 109.5 . . ?
H18A C18 H18C 109.5 . . ?
H18B C18 H18C 109.5 . . ?
C4 C19 H19A 109.5 . . ?
C4 C19 H19B 109.5 . . ?
H19A C19 H19B 109.5 . . ?
C4 C19 H19C 109.5 . . ?
H19A C19 H19C 109.5 . . ?
H19B C19 H19C 109.5 . . ?
O3 C20 C10 111.0(3) . . ?
O3 C20 H20A 109.4 . . ?
C10 C20 H20A 109.4 . . ?
O3 C20 H20B 109.4 . . ?
C10 C20 H20B 109.4 . . ?
H20A C20 H20B 108.0 . . ?
O8 C21 C23 120.3(7) . . ?
O8 C21 C22 119.9(8) . . ?
C23 C21 C22 119.8(6) . . ?
C21 C22 H22A 109.5 . . ?
C21 C22 H22B 109.5 . . ?
H22A C22 H22B 109.5 . . ?
C21 C22 H22C 109.5 . . ?
H22A C22 H22C 109.5 . . ?
H22B C22 H22C 109.5 . . ?
C21 C23 H23A 109.5 . . ?
C21 C23 H23B 109.5 . . ?
H23A C23 H23B 109.5 . . ?
C21 C23 H23C 109.5 . . ?
H23A C23 H23C 109.5 . . ?
H23B C23 H23C 109.5 . . ?

loop_
_geom_bond_atom_site_label_1
_geom_bond_atom_site_label_2
_geom_bond_distance
_geom_bond_site_symmetry_2
_geom_bond_publ_flag
O1 C1 1.429(4) . ?
O1 H1 0.8200 . ?
O2 C6 1.421(4) . ?
O2 H2 0.8200 . ?
O3 C20 1.435(4) . ?
O3 C7 1.441(4) . ?
O4 C7 1.381(4) . ?
O4 H4 0.8200 . ?
O5 C14 1.418(5) . ?
O5 H5 0.8200 . ?
O6 C15 1.205(4) . ?
O7 C16 1.197(5) . ?
O8 C21 1.208(7) . ?
C1 C2 1.503(6) . ?
C1 C10 1.549(5) . ?
C1 H1A 0.9800 . ?
C2 C3 1.519(6) . ?
C2 H2A 0.9700 . ?
C2 H2B 0.9700 . ?
C3 C4 1.524(6) . ?
C3 H3A 0.9700 . ?
C3 H3B 0.9700 . ?
C4 C19 1.525(7) . ?
C4 C18 1.540(5) . ?
C4 C5 1.553(5) . ?
C5 C6 1.524(5) . ?
C5 C10 1.561(4) . ?
C5 H5A 0.9800 . ?
C6 C7 1.533(5) . ?
C6 H6 0.9800 . ?
C7 C8 1.542(4) . ?
C8 C15 1.505(5) . ?
C8 C14 1.558(5) . ?
C8 C9 1.583(5) . ?
C9 C11 1.536(4) . ?
C9 C10 1.557(5) . ?
C9 H9 0.9800 . ?
C10 C20 1.529(5) . ?
C11 C12 1.544(5) . ?
C11 H11A 0.9700 . ?
C11 H11B 0.9700 . ?
C12 C13 1.535(6) . ?
C12 H12A 0.9700 . ?
C12 H12B 0.9700 . ?
C13 C16 1.492(6) . ?
C13 C14 1.525(6) . ?
C13 H13 0.9800 . ?
C14 H14 0.9800 . ?
C15 C16 1.556(5) . ?
C18 H18A 0.9600 . ?
C18 H18B 0.9600 . ?
C18 H18C 0.9600 . ?
C19 H19A 0.9600 . ?
C19 H19B 0.9600 . ?
C19 H19C 0.9600 . ?
C20 H20A 0.9700 . ?
C20 H20B 0.9700 . ?
C21 C23 1.424(11) . ?
C21 C22 1.432(10) . ?
C22 H22A 0.9600 . ?
C22 H22B 0.9600 . ?
C22 H22C 0.9600 . ?
C23 H23A 0.9600 . ?
C23 H23B 0.9600 . ?
C23 H23C 0.9600 . ?

loop_
_geom_hbond_atom_site_label_D
_geom_hbond_atom_site_label_H
_geom_hbond_atom_site_label_A
_geom_hbond_distance_DH
_geom_hbond_distance_HA
_geom_hbond_distance_DA
_geom_hbond_angle_DHA
_geom_hbond_site_symmetry_A
O5 H5 O4 0.82 1.92 2.640(4) 145.4 .
O4 H4 O2 0.82 1.92 2.715(3) 163.7 4
O2 H2 O6 0.82 1.87 2.680(4) 169.6 .
O1 H1 O8 0.82 2.01 2.807(6) 162.7 .

loop_
_geom_torsion_atom_site_label_1
_geom_torsion_atom_site_label_2
_geom_torsion_atom_site_label_3
_geom_torsion_atom_site_label_4
_geom_torsion
_geom_torsion_site_symmetry_1
_geom_torsion_site_symmetry_2
_geom_torsion_site_symmetry_3
_geom_torsion_site_symmetry_4
_geom_torsion_publ_flag
O1 C1 C2 C3 179.1(4) . . . . ?
C10 C1 C2 C3 51.9(5) . . . . ?
C1 C2 C3 C4 -59.7(5) . . . . ?
C2 C3 C4 C19 -69.6(4) . . . . ?
C2 C3 C4 C18 173.2(4) . . . . ?
C2 C3 C4 C5 57.0(4) . . . . ?
C3 C4 C5 C6 178.9(3) . . . . ?
C19 C4 C5 C6 -57.6(4) . . . . ?
C18 C4 C5 C6 62.0(4) . . . . ?
C3 C4 C5 C10 -50.8(4) . . . . ?
C19 C4 C5 C10 72.7(4) . . . . ?
C18 C4 C5 C10 -167.7(4) . . . . ?
C4 C5 C6 O2 -94.6(3) . . . . ?
C10 C5 C6 O2 131.6(3) . . . . ?
C4 C5 C6 C7 137.7(3) . . . . ?
C10 C5 C6 C7 3.9(4) . . . . ?
C20 O3 C7 O4 -171.3(3) . . . . ?
C20 O3 C7 C6 68.2(3) . . . . ?
C20 O3 C7 C8 -54.3(4) . . . . ?
O2 C6 C7 O4 53.5(4) . . . . ?
C5 C6 C7 O4 -178.1(3) . . . . ?
O2 C6 C7 O3 169.2(3) . . . . ?
C5 C6 C7 O3 -62.4(3) . . . . ?
O2 C6 C7 C8 -72.8(4) . . . . ?
C5 C6 C7 C8 55.5(4) . . . . ?
O4 C7 C8 C15 -57.6(4) . . . . ?
O3 C7 C8 C15 -172.8(3) . . . . ?
C6 C7 C8 C15 71.0(4) . . . . ?
O4 C7 C8 C14 57.6(3) . . . . ?
O3 C7 C8 C14 -57.6(4) . . . . ?
C6 C7 C8 C14 -173.8(3) . . . . ?
O4 C7 C8 C9 -179.6(3) . . . . ?
O3 C7 C8 C9 65.3(3) . . . . ?
C6 C7 C8 C9 -51.0(3) . . . . ?
C15 C8 C9 C11 94.9(3) . . . . ?
C7 C8 C9 C11 -137.6(3) . . . . ?
C14 C8 C9 C11 -13.2(4) . . . . ?
C15 C8 C9 C10 -138.3(3) . . . . ?
C7 C8 C9 C10 -10.8(3) . . . . ?
C14 C8 C9 C10 113.6(3) . . . . ?
O1 C1 C10 C20 -46.4(4) . . . . ?
C2 C1 C10 C20 80.2(4) . . . . ?
O1 C1 C10 C9 72.9(4) . . . . ?
C2 C1 C10 C9 -160.5(3) . . . . ?
O1 C1 C10 C5 -169.2(3) . . . . ?
C2 C1 C10 C5 -42.6(4) . . . . ?
C11 C9 C10 C20 74.8(4) . . . . ?
C8 C9 C10 C20 -50.0(3) . . . . ?
C11 C9 C10 C1 -47.7(4) . . . . ?
C8 C9 C10 C1 -172.5(3) . . . . ?
C11 C9 C10 C5 -168.1(3) . . . . ?
C8 C9 C10 C5 67.1(3) . . . . ?
C6 C5 C10 C20 51.4(4) . . . . ?
C4 C5 C10 C20 -80.7(4) . . . . ?
C6 C5 C10 C1 175.6(3) . . . . ?
C4 C5 C10 C1 43.5(4) . . . . ?
C6 C5 C10 C9 -63.8(4) . . . . ?
C4 C5 C10 C9 164.1(3) . . . . ?
C10 C9 C11 C12 -168.3(4) . . . . ?
C8 C9 C11 C12 -44.9(5) . . . . ?
C9 C11 C12 C13 47.7(5) . . . . ?
C11 C12 C13 C16 -100.1(4) . . . . ?
C11 C12 C13 C14 9.9(5) . . . . ?
C16 C13 C14 O5 -68.6(4) . . . . ?
C12 C13 C14 O5 176.6(3) . . . . ?
C16 C13 C14 C8 48.9(4) . . . . ?
C12 C13 C14 C8 -65.9(4) . . . . ?
C15 C8 C14 O5 67.0(4) . . . . ?
C7 C8 C14 O5 -58.1(4) . . . . ?
C9 C8 C14 O5 -179.8(3) . . . . ?
C15 C8 C14 C13 -46.0(3) . . . . ?
C7 C8 C14 C13 -171.1(3) . . . . ?
C9 C8 C14 C13 67.2(4) . . . . ?
C7 C8 C15 O6 -37.0(6) . . . . ?
C14 C8 C15 O6 -159.3(4) . . . . ?
C9 C8 C15 O6 85.4(5) . . . . ?
C7 C8 C15 C16 147.7(3) . . . . ?
C14 C8 C15 C16 25.4(4) . . . . ?
C9 C8 C15 C16 -89.9(4) . . . . ?
C14 C13 C16 O7 149.4(7) . . . . ?
C12 C13 C16 O7 -92.5(7) . . . . ?
C14 C13 C16 C15 -32.2(5) . . . . ?
C12 C13 C16 C15 85.8(4) . . . . ?
O6 C15 C16 O7 6.7(8) . . . . ?
C8 C15 C16 O7 -177.6(6) . . . . ?
O6 C15 C16 C13 -171.8(4) . . . . ?
C8 C15 C16 C13 3.9(5) . . . . ?
C7 O3 C20 C10 -10.9(4) . . . . ?
C1 C10 C20 O3 -172.8(3) . . . . ?
C9 C10 C20 O3 65.4(3) . . . . ?
C5 C10 C20 O3 -49.5(4) . . . . ?
H1 O8 C21 C23 -11.7 . . . . ?
H1 O8 C21 C22 167.3 . . . . ?

loop_
_cod_related_entry_id
_cod_related_entry_database
_cod_related_entry_code
1 ChemSpider 30653504
